data_4317446
loop_
_publ_author_name
'Ajay Kayal'
'Sonny C. Lee'

_publ_contact_author_address
;
Department of Chemistry
Princeton University
Princeton
NJ 08544
USA
;
_publ_contact_author_email sclee@chemvax.princeton.edu
_publ_contact_author_fax '1 609 258 6746'
_publ_contact_author_name 'Sonny C. Lee'
_publ_contact_author_phone '1 609 258 3879'
_publ_section_title
;
 3,3'-Bis(triphenylsilyl)biphenoxide as a Sterically Hindered Ligand on
 Fe(II), Fe(III), and Cr(II)
;
_journal_name_full 'Inorganic Chemistry'
_journal_page_first 321
_journal_page_last 330
_journal_paper_doi 10.1021/ic010909y
_journal_volume 41
_journal_year 2002
_chemical_formula_moiety 'C58 H44 Cl Fe N2 O2. C4 H10 O. C4 H8 O'
_chemical_formula_sum 'C66 H62 Cl Fe N2 O4 Si2'
_chemical_formula_weight 1094.66
_chemical_name_systematic
;
  ?
;
_space_group_IT_number 14
_symmetry_cell_setting monoclinic
_symmetry_space_group_name_Hall '-P 2yn'
_symmetry_space_group_name_H-M 'P 1 21/n 1'
_atom_sites_solution_hydrogens geom
_atom_sites_solution_primary direct
_atom_sites_solution_secondary difmap
_audit_creation_method SHELXL
_cell_angle_alpha 90.00
_cell_angle_beta 99.158(3)
_cell_angle_gamma 90.00
_cell_formula_units_Z 4
_cell_length_a 12.8214(6)
_cell_length_b 29.735(2)
_cell_length_c 15.7349(9)
_cell_measurement_reflns_used 17028
_cell_measurement_temperature 200(2)
_cell_measurement_theta_max 22.48
_cell_measurement_theta_min 1.48
_cell_volume 5922.4(6)
_computing_cell_refinement DENZO-SMN
_computing_data_collection 'NONIUS COLLECT'
_computing_data_reduction DENZO-SMN
_computing_molecular_graphics 'Siemens SHELXTL'
_computing_publication_material 'Siemens SHELXTL'
_computing_structure_refinement 'Siemens SHELXTL'
_computing_structure_solution 'Siemens SHELXTL'
_diffrn_ambient_temperature 200(2)
_diffrn_measurement_device 'Nonius KappaCCD'
_diffrn_measurement_method '\w scans'
_diffrn_radiation_monochromator graphite
_diffrn_radiation_source 'fine-focus sealed tube'
_diffrn_radiation_type 'Mo K\a'
_diffrn_radiation_wavelength 0.71073
_diffrn_reflns_av_R_equivalents 0.0450
_diffrn_reflns_av_sigmaI/netI 0.0674
_diffrn_reflns_limit_h_max 13
_diffrn_reflns_limit_h_min 0
_diffrn_reflns_limit_k_max 31
_diffrn_reflns_limit_k_min 0
_diffrn_reflns_limit_l_max 16
_diffrn_reflns_limit_l_min -16
_diffrn_reflns_number 17028
_diffrn_reflns_theta_max 22.48
_diffrn_reflns_theta_min 1.48
_diffrn_standards_decay_% 0
_diffrn_standards_number none
_exptl_absorpt_coefficient_mu 0.390
_exptl_absorpt_correction_type none
_exptl_crystal_colour dark_red
_exptl_crystal_density_diffrn 1.228
_exptl_crystal_density_method 'not measured'
_exptl_crystal_description block
_exptl_crystal_F_000 2140
_exptl_crystal_size_max 0.30
_exptl_crystal_size_mid 0.15
_exptl_crystal_size_min 0.10
_refine_diff_density_max 0.400
_refine_diff_density_min -0.259
_refine_diff_density_rms 0.049
_refine_ls_extinction_method none
_refine_ls_goodness_of_fit_all 1.054
_refine_ls_goodness_of_fit_obs 1.212
_refine_ls_hydrogen_treatment constr
_refine_ls_matrix_type full
_refine_ls_number_parameters 642
_refine_ls_number_reflns 7341
_refine_ls_number_restraints 0
_refine_ls_restrained_S_all 1.054
_refine_ls_restrained_S_obs 1.212
_refine_ls_R_factor_all 0.0829
_refine_ls_R_factor_obs 0.0497
_refine_ls_shift/esd_max 0.001
_refine_ls_shift/esd_mean 0.000
_refine_ls_structure_factor_coef Fsqd
_refine_ls_weighting_details 'w=1/[\s^2^(Fo^2^)+(0.0649P)^2^+0.0000P] where P=(Fo^2^+2Fc^2^)/3'
_refine_ls_weighting_scheme calc
_refine_ls_wR_factor_all 0.1249
_refine_ls_wR_factor_obs 0.1154
_reflns_number_observed 4948
_reflns_number_total 7341
_reflns_observed_criterion I>2\s(I)
_cod_data_source_file ic010909y_1.cif
_cod_data_source_block 10.Et2O.THF
_cod_depositor_comments
;
The following automatic conversions were performed:

'_symmetry_cell_setting' value 'Monoclinic' changed to 'monoclinic'
according to the built-in table from CIF Core dictionary named
'cif_core.dic' version 2.4.1 from 2010-06-29.

Automatic conversion script
Id: cif_fix_values 1646 2011-03-28 12:23:43Z adriana 

The following automatic conversions were performed:

'_refine_ls_weighting_scheme' value 'calc
w=1/[\s^2^(Fo^2^)+(0.0649P)^2^+0.0000P] where P=(Fo^2^+2Fc^2^)/3' was
changed to 'calc'. New tag '_refine_ls_weighting_details' was
created. The value of the new tag was set to
'w=1/[\s^2^(Fo^2^)+(0.0649P)^2^+0.0000P] where P=(Fo^2^+2Fc^2^)/3'.

Automatic conversion script
Id: cif_fix_values 3143 2015-03-26 13:38:13Z robertas 
;
_cod_original_cell_volume 5922.3(6)
_cod_original_sg_symbol_H-M 'P 21/n'
_cod_database_code 4317446

loop_
_symmetry_equiv_pos_as_xyz
'x, y, z'
'-x+1/2, y+1/2, -z+1/2'
'-x, -y, -z'
'x-1/2, -y-1/2, z-1/2'

loop_
_atom_site_aniso_label
_atom_site_aniso_U_11
_atom_site_aniso_U_22
_atom_site_aniso_U_33
_atom_site_aniso_U_23
_atom_site_aniso_U_13
_atom_site_aniso_U_12
Fe1 0.0335(3) 0.0484(3) 0.0247(3) -0.0011(3) 0.0011(3) -0.0024(3)
Cl1 0.0412(6) 0.0539(6) 0.0511(7) 0.0008(5) -0.0004(5) -0.0087(5)
Si1 0.0426(7) 0.0463(7) 0.0372(7) 0.0019(5) 0.0065(6) -0.0002(5)
Si2 0.0434(7) 0.0450(7) 0.0385(7) -0.0029(5) 0.0022(6) 0.0016(5)
N1 0.032(2) 0.059(2) 0.028(2) 0.002(2) 0.003(2) 0.000(2)
N2 0.028(2) 0.045(2) 0.026(2) -0.0003(15) -0.001(2) -0.0011(15)
O1 0.0371(15) 0.048(2) 0.023(2) -0.0042(12) 0.0005(12) -0.0008(12)
O1S 0.086(3) 0.106(3) 0.215(5) -0.038(3) 0.030(3) 0.005(3)
O2 0.0365(15) 0.048(2) 0.0280(15) -0.0007(12) 0.0080(13) 0.0015(12)
C1S 0.119(6) 0.140(7) 0.211(9) -0.002(6) 0.056(6) 0.022(5)
C2S 0.240(9) 0.082(5) 0.249(10) 0.023(5) 0.136(8) -0.014(5)
C3S 0.065(4) 0.144(7) 0.289(11) -0.069(7) 0.016(6) -0.014(5)
C4S 0.089(5) 0.113(5) 0.223(8) -0.069(5) 0.018(5) -0.007(4)
C11 0.022(2) 0.052(3) 0.022(2) -0.002(2) 0.006(2) -0.003(2)
C12 0.029(2) 0.048(3) 0.026(2) 0.000(2) 0.006(2) -0.007(2)
C13 0.039(2) 0.039(2) 0.030(2) -0.004(2) 0.005(2) -0.004(2)
C14 0.040(2) 0.039(2) 0.041(3) 0.000(2) 0.007(2) -0.004(2)
C15 0.033(2) 0.052(3) 0.036(3) -0.012(2) 0.002(2) -0.010(2)
C16 0.031(2) 0.057(3) 0.026(2) -0.004(2) -0.002(2) -0.003(2)
C21 0.025(2) 0.047(2) 0.022(2) -0.002(2) 0.001(2) -0.002(2)
C22 0.021(2) 0.050(3) 0.026(2) -0.001(2) 0.000(2) -0.003(2)
C23 0.027(2) 0.045(3) 0.032(2) 0.002(2) -0.002(2) -0.005(2)
C24 0.043(3) 0.044(2) 0.043(3) 0.004(2) 0.005(2) -0.002(2)
C25 0.043(3) 0.062(3) 0.035(3) 0.009(2) 0.009(2) -0.001(2)
C26 0.035(2) 0.052(3) 0.028(2) -0.004(2) 0.005(2) -0.002(2)
C31 0.038(3) 0.063(3) 0.029(2) 0.001(2) 0.006(2) 0.001(2)
C32 0.052(3) 0.087(3) 0.057(3) 0.017(3) 0.009(3) -0.003(3)
C33 0.042(3) 0.142(5) 0.048(3) 0.022(4) 0.000(2) 0.002(3)
C34 0.053(4) 0.155(6) 0.038(3) -0.008(4) 0.008(3) -0.046(4)
C35 0.060(3) 0.088(4) 0.048(3) -0.016(3) 0.014(3) -0.034(3)
C36 0.045(3) 0.074(3) 0.035(3) -0.008(2) 0.010(2) -0.009(2)
C41 0.050(3) 0.050(3) 0.039(3) 0.008(2) 0.010(2) 0.008(2)
C42 0.079(3) 0.053(3) 0.046(3) 0.002(2) 0.018(2) -0.002(2)
C43 0.125(4) 0.048(3) 0.069(4) -0.002(3) 0.039(3) 0.000(3)
C44 0.131(5) 0.053(3) 0.070(4) -0.005(3) 0.048(3) 0.014(3)
C45 0.126(4) 0.055(3) 0.069(3) 0.007(3) 0.056(3) 0.017(3)
C46 0.099(4) 0.048(3) 0.075(4) 0.010(3) 0.042(3) 0.007(3)
C51 0.040(3) 0.037(2) 0.040(3) -0.005(2) 0.000(2) 0.002(2)
C52 0.050(3) 0.050(3) 0.048(3) 0.000(2) 0.009(3) -0.005(2)
C53 0.068(3) 0.059(3) 0.036(3) 0.005(2) 0.004(2) -0.002(2)
C54 0.078(4) 0.053(3) 0.036(3) -0.003(2) 0.017(3) -0.001(2)
C55 0.052(3) 0.061(3) 0.053(3) -0.002(2) 0.015(3) 0.001(2)
C56 0.050(3) 0.057(3) 0.031(3) 0.002(2) 0.005(2) -0.001(2)
C61 0.039(3) 0.047(2) 0.040(3) -0.007(2) -0.006(2) 0.004(2)
C62 0.057(3) 0.052(3) 0.062(3) -0.007(2) -0.001(3) -0.002(2)
C63 0.074(4) 0.048(3) 0.089(4) 0.012(3) -0.003(3) 0.010(3)
C64 0.088(4) 0.041(3) 0.083(4) 0.009(3) 0.000(3) 0.003(3)
C65 0.074(4) 0.056(3) 0.079(4) 0.000(3) -0.001(3) -0.015(3)
C66 0.054(3) 0.054(3) 0.062(3) 0.004(2) -0.007(2) 0.001(2)
C71 0.049(3) 0.054(3) 0.033(2) -0.001(2) 0.001(2) 0.005(2)
C72 0.065(4) 0.091(4) 0.071(4) -0.013(3) 0.013(3) 0.008(3)
C73 0.064(4) 0.146(6) 0.079(4) -0.002(4) 0.035(4) 0.026(4)
C74 0.040(3) 0.161(6) 0.063(4) 0.029(4) 0.011(3) -0.001(4)
C75 0.047(4) 0.109(4) 0.047(3) 0.017(3) -0.002(3) -0.005(3)
C76 0.040(3) 0.069(3) 0.040(3) 0.006(2) 0.006(2) -0.004(2)
C81 0.047(3) 0.041(2) 0.044(3) 0.002(2) -0.002(2) -0.008(2)
C82 0.088(4) 0.085(4) 0.044(3) -0.005(3) 0.000(3) 0.008(3)
C83 0.124(5) 0.109(5) 0.036(3) 0.001(3) -0.011(4) -0.009(4)
C84 0.073(4) 0.074(4) 0.085(5) 0.030(3) -0.040(4) -0.018(3)
C85 0.059(3) 0.081(4) 0.078(4) 0.008(3) -0.025(3) -0.005(3)
C86 0.053(3) 0.064(3) 0.055(3) -0.002(2) -0.007(3) -0.002(2)
C91 0.042(3) 0.073(3) 0.033(3) 0.003(2) 0.007(2) 0.004(2)
C92 0.036(3) 0.083(3) 0.046(3) 0.005(3) 0.015(3) 0.009(2)
C93 0.067(3) 0.084(3) 0.035(3) -0.005(2) 0.020(3) 0.016(3)
C94 0.052(3) 0.080(3) 0.029(3) -0.003(2) 0.006(2) 0.013(2)
C95 0.039(3) 0.049(2) 0.029(3) 0.001(2) 0.010(2) 0.000(2)
C101 0.033(3) 0.053(3) 0.029(2) -0.002(2) 0.000(2) -0.002(2)
C102 0.034(2) 0.056(3) 0.045(3) 0.004(2) -0.005(2) -0.002(2)
C103 0.047(3) 0.060(3) 0.031(3) 0.001(2) -0.008(2) -0.002(2)
C104 0.056(3) 0.057(3) 0.023(3) -0.003(2) 0.000(2) 0.003(2)
C105 0.041(3) 0.041(2) 0.023(2) 0.002(2) 0.002(2) -0.001(2)

loop_
_atom_site_label
_atom_site_type_symbol
_atom_site_fract_x
_atom_site_fract_y
_atom_site_fract_z
_atom_site_U_iso_or_equiv
_atom_site_thermal_displace_type
_atom_site_occupancy
_atom_site_calc_flag
_atom_site_refinement_flags
_atom_site_disorder_group
Fe1 Fe 0.29783(4) 0.24186(2) 0.48650(3) 0.0359(2) Uani 1 d . .
Cl1 Cl 0.17203(7) 0.18962(3) 0.44931(6) 0.0495(3) Uani 1 d . .
Si1 Si 0.53005(8) 0.13415(4) 0.42007(7) 0.0420(3) Uani 1 d . .
Si2 Si 0.25689(8) 0.39137(3) 0.43332(7) 0.0428(3) Uani 1 d . .
N1 N 0.2110(2) 0.26932(10) 0.5803(2) 0.0398(8) Uani 1 d . .
N2 N 0.4052(2) 0.24357(9) 0.6058(2) 0.0335(7) Uani 1 d . .
O1 O 0.4150(2) 0.22431(8) 0.43334(14) 0.0364(6) Uani 1 d . .
O1S O 0.6720(3) 0.3931(2) 0.3204(3) 0.135(2) Uani 1 d . .
O2 O 0.2581(2) 0.29106(7) 0.41716(14) 0.0373(6) Uani 1 d . .
C1S C 0.6380(5) 0.4261(3) 0.3739(5) 0.154(3) Uani 1 d . .
H1S1 H 0.6508(5) 0.4157(3) 0.4345(5) 0.184 Uiso 1 calc R .
H1S2 H 0.5614(5) 0.4315(3) 0.3570(5) 0.184 Uiso 1 calc R .
C2S C 0.6974(7) 0.4681(2) 0.3654(5) 0.180(4) Uani 1 d . .
H2S1 H 0.7730(9) 0.4627(6) 0.3841(38) 0.270 Uiso 1 calc R .
H2S2 H 0.6731(36) 0.4916(6) 0.4012(33) 0.270 Uiso 1 calc R .
H2S3 H 0.6855(39) 0.4778(11) 0.3051(9) 0.270 Uiso 1 calc R .
C3S C 0.6229(5) 0.3530(3) 0.3241(6) 0.168(3) Uani 1 d . .
H3S1 H 0.5454(5) 0.3575(3) 0.3150(6) 0.201 Uiso 1 calc R .
H3S2 H 0.6441(5) 0.3394(3) 0.3818(6) 0.201 Uiso 1 calc R .
C4S C 0.6506(5) 0.3229(2) 0.2590(5) 0.143(3) Uani 1 d . .
H4S1 H 0.6181(31) 0.2935(5) 0.2646(19) 0.214 Uiso 1 calc R .
H4S2 H 0.7275(5) 0.3196(13) 0.2664(19) 0.214 Uiso 1 calc R .
H4S3 H 0.6248(32) 0.3354(8) 0.2018(5) 0.214 Uiso 1 calc R .
C11 C 0.3387(3) 0.23216(12) 0.2843(2) 0.0319(9) Uani 1 d . .
C12 C 0.3915(3) 0.20631(12) 0.3539(2) 0.0340(9) Uani 1 d . .
C13 C 0.4233(3) 0.16176(12) 0.3414(2) 0.0357(9) Uani 1 d . .
C14 C 0.3854(3) 0.14113(12) 0.2636(2) 0.0400(10) Uani 1 d . .
H14 H 0.4032(3) 0.11063(12) 0.2551(2) 0.048 Uiso 1 calc R .
C15 C 0.3220(3) 0.16403(13) 0.1979(2) 0.0410(10) Uani 1 d . .
H15 H 0.2919(3) 0.14871(13) 0.1469(2) 0.049 Uiso 1 calc R .
C16 C 0.3031(3) 0.20914(13) 0.2075(2) 0.0391(10) Uani 1 d . .
H16 H 0.2647(3) 0.22521(13) 0.1605(2) 0.047 Uiso 1 calc R .
C21 C 0.3307(2) 0.28226(12) 0.2854(2) 0.0318(9) Uani 1 d . .
C22 C 0.2945(3) 0.30890(12) 0.3487(2) 0.0328(9) Uani 1 d . .
C23 C 0.2907(3) 0.35635(12) 0.3427(2) 0.0353(9) Uani 1 d . .
C24 C 0.3186(3) 0.37622(13) 0.2691(2) 0.0436(10) Uani 1 d . .
H24 H 0.3154(3) 0.40801(13) 0.2633(2) 0.052 Uiso 1 calc R .
C25 C 0.3507(3) 0.35074(14) 0.2046(2) 0.0463(10) Uani 1 d . .
H25 H 0.3676(3) 0.36482(14) 0.1543(2) 0.056 Uiso 1 calc R .
C26 C 0.3578(3) 0.30478(13) 0.2137(2) 0.0383(10) Uani 1 d . .
H26 H 0.3820(3) 0.28764(13) 0.1698(2) 0.046 Uiso 1 calc R .
C31 C 0.6568(3) 0.16773(14) 0.4369(2) 0.0433(10) Uani 1 d . .
C32 C 0.7525(4) 0.1450(2) 0.4522(3) 0.0655(13) Uani 1 d . .
H32 H 0.7526(4) 0.1130(2) 0.4515(3) 0.079 Uiso 1 calc R .
C33 C 0.8487(4) 0.1679(2) 0.4684(3) 0.078(2) Uani 1 d . .
H33 H 0.9132(4) 0.1516(2) 0.4783(3) 0.094 Uiso 1 calc R .
C34 C 0.8496(4) 0.2138(3) 0.4701(3) 0.082(2) Uani 1 d . .
H34 H 0.9150(4) 0.2295(3) 0.4816(3) 0.098 Uiso 1 calc R .
C35 C 0.7558(4) 0.2377(2) 0.4551(3) 0.0652(13) Uani 1 d . .
H35 H 0.7565(4) 0.2697(2) 0.4564(3) 0.078 Uiso 1 calc R .
C36 C 0.6613(3) 0.21479(15) 0.4382(2) 0.0508(11) Uani 1 d . .
H36 H 0.5973(3) 0.23142(15) 0.4271(2) 0.061 Uiso 1 calc R .
C41 C 0.5603(3) 0.07923(13) 0.3706(2) 0.0462(11) Uani 1 d . .
C42 C 0.5274(3) 0.03867(14) 0.3984(3) 0.0586(12) Uani 1 d . .
H42 H 0.4894(3) 0.03828(14) 0.4455(3) 0.070 Uiso 1 calc R .
C43 C 0.5478(4) -0.00194(15) 0.3602(3) 0.078(2) Uani 1 d . .
H43 H 0.5243(4) -0.02954(15) 0.3809(3) 0.094 Uiso 1 calc R .
C44 C 0.6025(4) -0.0014(2) 0.2917(3) 0.081(2) Uani 1 d . .
H44 H 0.6179(4) -0.0288(2) 0.2655(3) 0.097 Uiso 1 calc R .
C45 C 0.6348(4) 0.0383(2) 0.2613(3) 0.079(2) Uani 1 d . .
H45 H 0.6706(4) 0.0386(2) 0.2129(3) 0.095 Uiso 1 calc R .
C46 C 0.6152(4) 0.07756(15) 0.3008(3) 0.0711(14) Uani 1 d . .
H46 H 0.6399(4) 0.10490(15) 0.2799(3) 0.085 Uiso 1 calc R .
C51 C 0.4885(3) 0.12431(11) 0.5264(2) 0.0394(10) Uani 1 d . .
C52 C 0.5609(3) 0.12016(12) 0.6020(3) 0.0494(11) Uani 1 d . .
H52 H 0.6343(3) 0.12022(12) 0.5990(3) 0.059 Uiso 1 calc R .
C53 C 0.5286(4) 0.11595(13) 0.6816(3) 0.0548(11) Uani 1 d . .
H53 H 0.5796(4) 0.11273(13) 0.7322(3) 0.066 Uiso 1 calc R .
C54 C 0.4230(4) 0.11644(13) 0.6873(3) 0.0544(12) Uani 1 d . .
H54 H 0.4009(4) 0.11456(13) 0.7420(3) 0.065 Uiso 1 calc R .
C55 C 0.3487(3) 0.11966(13) 0.6139(3) 0.0544(12) Uani 1 d . .
H55 H 0.2754(3) 0.11946(13) 0.6175(3) 0.065 Uiso 1 calc R .
C56 C 0.3825(3) 0.12322(12) 0.5341(2) 0.0463(11) Uani 1 d . .
H56 H 0.3312(3) 0.12494(12) 0.4836(2) 0.056 Uiso 1 calc R .
C61 C 0.2719(3) 0.45192(12) 0.4030(2) 0.0432(10) Uani 1 d . .
C62 C 0.1876(3) 0.47514(14) 0.3557(3) 0.0581(12) Uani 1 d . .
H62 H 0.1208(3) 0.46073(14) 0.3427(3) 0.070 Uiso 1 calc R .
C63 C 0.1986(4) 0.51851(15) 0.3272(3) 0.0719(14) Uani 1 d . .
H63 H 0.1400(4) 0.53328(15) 0.2943(3) 0.086 Uiso 1 calc R .
C64 C 0.2930(4) 0.54034(15) 0.3459(3) 0.0723(14) Uani 1 d . .
H64 H 0.2998(4) 0.57041(15) 0.3271(3) 0.087 Uiso 1 calc R .
C65 C 0.3775(4) 0.5188(2) 0.3916(3) 0.0708(13) Uani 1 d . .
H65 H 0.4438(4) 0.5337(2) 0.4040(3) 0.085 Uiso 1 calc R .
C66 C 0.3665(3) 0.47508(14) 0.4201(3) 0.0586(12) Uani 1 d . .
H66 H 0.4260(3) 0.46060(14) 0.4525(3) 0.070 Uiso 1 calc R .
C71 C 0.1164(3) 0.38551(13) 0.4502(2) 0.0461(10) Uani 1 d . .
C72 C 0.0737(4) 0.4139(2) 0.5067(3) 0.0753(14) Uani 1 d . .
H72 H 0.1175(4) 0.4359(2) 0.5383(3) 0.090 Uiso 1 calc R .
C73 C -0.0329(5) 0.4105(2) 0.5176(4) 0.094(2) Uani 1 d . .
H73 H -0.0607(5) 0.4298(2) 0.5565(4) 0.112 Uiso 1 calc R .
C74 C -0.0958(4) 0.3790(2) 0.4715(4) 0.088(2) Uani 1 d . .
H74 H -0.1676(4) 0.3763(2) 0.4792(4) 0.105 Uiso 1 calc R .
C75 C -0.0575(4) 0.3518(2) 0.4154(3) 0.0690(14) Uani 1 d . .
H75 H -0.1027(4) 0.3307(2) 0.3824(3) 0.083 Uiso 1 calc R .
C76 C 0.0478(3) 0.35448(14) 0.4056(2) 0.0500(11) Uani 1 d . .
H76 H 0.0739(3) 0.33439(14) 0.3670(2) 0.060 Uiso 1 calc R .
C81 C 0.3542(3) 0.37936(12) 0.5328(3) 0.0453(10) Uani 1 d . .
C82 C 0.3379(4) 0.3918(2) 0.6139(3) 0.0736(14) Uani 1 d . .
H82 H 0.2733(4) 0.4058(2) 0.6210(3) 0.088 Uiso 1 calc R .
C83 C 0.4150(5) 0.3843(2) 0.6859(3) 0.093(2) Uani 1 d . .
H83 H 0.4019(5) 0.3932(2) 0.7412(3) 0.111 Uiso 1 calc R .
C84 C 0.5081(5) 0.3646(2) 0.6779(4) 0.083(2) Uani 1 d . .
H84 H 0.5604(5) 0.3601(2) 0.7271(4) 0.100 Uiso 1 calc R .
C85 C 0.5263(4) 0.3512(2) 0.5986(4) 0.0766(15) Uani 1 d . .
H85 H 0.5907(4) 0.3367(2) 0.5922(4) 0.092 Uiso 1 calc R .
C86 C 0.4503(3) 0.35881(14) 0.5279(3) 0.0591(12) Uani 1 d . .
H86 H 0.4642(3) 0.34955(14) 0.4730(3) 0.071 Uiso 1 calc R .
C91 C 0.1103(3) 0.28097(13) 0.5603(3) 0.0493(11) Uani 1 d . .
H91 H 0.0762(3) 0.27727(13) 0.5025(3) 0.059 Uiso 1 calc R .
C92 C 0.0530(3) 0.29822(14) 0.6198(3) 0.0542(12) Uani 1 d . .
H92 H -0.0195(3) 0.30571(14) 0.6040(3) 0.065 Uiso 1 calc R .
C93 C 0.1036(4) 0.30417(14) 0.7018(3) 0.0605(13) Uani 1 d . .
H93 H 0.0661(4) 0.31571(14) 0.7444(3) 0.073 Uiso 1 calc R .
C94 C 0.2096(3) 0.29348(14) 0.7233(2) 0.0534(11) Uani 1 d . .
H94 H 0.2460(3) 0.29844(14) 0.7800(2) 0.064 Uiso 1 calc R .
C95 C 0.2607(3) 0.27574(12) 0.6617(2) 0.0388(10) Uani 1 d . .
C101 C 0.5040(3) 0.22818(12) 0.6134(2) 0.0392(10) Uani 1 d . .
H101 H 0.5282(3) 0.21650(12) 0.5638(2) 0.047 Uiso 1 calc R .
C102 C 0.5719(3) 0.22860(13) 0.6902(3) 0.0463(10) Uani 1 d . .
H102 H 0.6411(3) 0.21657(13) 0.6940(3) 0.056 Uiso 1 calc R .
C103 C 0.5380(3) 0.24679(13) 0.7618(3) 0.0476(11) Uani 1 d . .
H103 H 0.5841(3) 0.24812(13) 0.8153(3) 0.057 Uiso 1 calc R .
C104 C 0.4369(3) 0.26287(13) 0.7545(2) 0.0462(11) Uani 1 d . .
H104 H 0.4119(3) 0.27546(13) 0.8030(2) 0.055 Uiso 1 calc R .
C105 C 0.3719(3) 0.26058(12) 0.6759(2) 0.0354(9) Uani 1 d . .

loop_
_atom_type_symbol
_atom_type_description
_atom_type_scat_dispersion_real
_atom_type_scat_dispersion_imag
_atom_type_scat_source
C C 0.0033 0.0016 'International Tables Vol C Tables 4.2.6.8 and 6.1.1.4'
H H 0.0000 0.0000 'International Tables Vol C Tables 4.2.6.8 and 6.1.1.4'
N N 0.0061 0.0033 'International Tables Vol C Tables 4.2.6.8 and 6.1.1.4'
O O 0.0106 0.0060 'International Tables Vol C Tables 4.2.6.8 and 6.1.1.4'
Si Si 0.0817 0.0704 'International Tables Vol C Tables 4.2.6.8 and 6.1.1.4'
Cl Cl 0.1484 0.1585 'International Tables Vol C Tables 4.2.6.8 and 6.1.1.4'
Fe Fe 0.3463 0.8444 'International Tables Vol C Tables 4.2.6.8 and 6.1.1.4'

loop_
_geom_angle_atom_site_label_1
_geom_angle_atom_site_label_2
_geom_angle_atom_site_label_3
_geom_angle
_geom_angle_site_symmetry_1
_geom_angle_site_symmetry_3
_geom_angle_publ_flag
O2 Fe1 O1 96.90(9) . . ?
O2 Fe1 N2 125.20(10) . . ?
O1 Fe1 N2 87.11(11) . . ?
O2 Fe1 N1 88.88(10) . . ?
O1 Fe1 N1 159.68(11) . . ?
N2 Fe1 N1 73.75(12) . . ?
O2 Fe1 Cl1 105.93(8) . . ?
O1 Fe1 Cl1 106.23(8) . . ?
N2 Fe1 Cl1 125.32(8) . . ?
N1 Fe1 Cl1 90.73(9) . . ?
C51 Si1 C41 110.2(2) . . ?
C51 Si1 C13 112.2(2) . . ?
C41 Si1 C13 106.5(2) . . ?
C51 Si1 C31 108.7(2) . . ?
C41 Si1 C31 106.8(2) . . ?
C13 Si1 C31 112.4(2) . . ?
C71 Si2 C23 113.7(2) . . ?
C71 Si2 C81 113.1(2) . . ?
C23 Si2 C81 109.0(2) . . ?
C71 Si2 C61 105.4(2) . . ?
C23 Si2 C61 107.1(2) . . ?
C81 Si2 C61 108.3(2) . . ?
C91 N1 C95 118.9(3) . . ?
C91 N1 Fe1 121.9(3) . . ?
C95 N1 Fe1 119.2(2) . . ?
C101 N2 C105 118.5(3) . . ?
C101 N2 Fe1 122.6(2) . . ?
C105 N2 Fe1 118.9(2) . . ?
C12 O1 Fe1 116.1(2) . . ?
C3S O1S C1S 113.4(6) . . ?
C22 O2 Fe1 133.2(2) . . ?
O1S C1S C2S 108.7(6) . . ?
O1S C3S C4S 110.2(7) . . ?
C16 C11 C12 116.8(3) . . ?
C16 C11 C21 118.9(3) . . ?
C12 C11 C21 123.9(3) . . ?
O1 C12 C13 118.4(3) . . ?
O1 C12 C11 120.6(3) . . ?
C13 C12 C11 121.0(3) . . ?
C14 C13 C12 118.1(3) . . ?
C14 C13 Si1 120.3(3) . . ?
C12 C13 Si1 121.0(3) . . ?
C13 C14 C15 121.5(3) . . ?
C16 C15 C14 119.3(4) . . ?
C15 C16 C11 122.2(4) . . ?
C26 C21 C22 116.9(3) . . ?
C26 C21 C11 116.2(3) . . ?
C22 C21 C11 126.9(3) . . ?
O2 C22 C21 122.6(3) . . ?
O2 C22 C23 115.6(3) . . ?
C21 C22 C23 121.7(3) . . ?
C24 C23 C22 117.8(3) . . ?
C24 C23 Si2 121.1(3) . . ?
C22 C23 Si2 120.9(3) . . ?
C25 C24 C23 121.5(4) . . ?
C26 C25 C24 119.4(3) . . ?
C25 C26 C21 122.5(3) . . ?
C32 C31 C36 116.8(4) . . ?
C32 C31 Si1 118.9(3) . . ?
C36 C31 Si1 124.2(3) . . ?
C31 C32 C33 121.6(5) . . ?
C34 C33 C32 119.8(5) . . ?
C33 C34 C35 120.3(5) . . ?
C36 C35 C34 119.5(5) . . ?
C35 C36 C31 122.0(4) . . ?
C42 C41 C46 116.0(4) . . ?
C42 C41 Si1 122.6(3) . . ?
C46 C41 Si1 121.4(3) . . ?
C41 C42 C43 122.4(4) . . ?
C44 C43 C42 118.8(4) . . ?
C45 C44 C43 120.5(4) . . ?
C44 C45 C46 119.5(4) . . ?
C45 C46 C41 122.7(4) . . ?
C56 C51 C52 116.9(3) . . ?
C56 C51 Si1 120.6(3) . . ?
C52 C51 Si1 122.4(3) . . ?
C53 C52 C51 121.7(4) . . ?
C54 C53 C52 119.8(4) . . ?
C53 C54 C55 120.3(4) . . ?
C54 C55 C56 119.1(4) . . ?
C51 C56 C55 122.1(4) . . ?
C66 C61 C62 116.1(4) . . ?
C66 C61 Si2 123.3(3) . . ?
C62 C61 Si2 120.5(3) . . ?
C63 C62 C61 121.7(4) . . ?
C64 C63 C62 120.5(4) . . ?
C65 C64 C63 119.7(4) . . ?
C64 C65 C66 119.8(4) . . ?
C61 C66 C65 122.2(4) . . ?
C76 C71 C72 116.3(4) . . ?
C76 C71 Si2 122.5(3) . . ?
C72 C71 Si2 121.2(3) . . ?
C71 C72 C73 121.3(5) . . ?
C74 C73 C72 119.2(5) . . ?
C75 C74 C73 120.9(5) . . ?
C74 C75 C76 120.1(5) . . ?
C75 C76 C71 122.3(4) . . ?
C82 C81 C86 115.9(4) . . ?
C82 C81 Si2 123.0(3) . . ?
C86 C81 Si2 121.1(3) . . ?
C81 C82 C83 121.1(5) . . ?
C84 C83 C82 120.9(5) . . ?
C83 C84 C85 119.5(5) . . ?
C84 C85 C86 119.2(5) . . ?
C85 C86 C81 123.3(4) . . ?
N1 C91 C92 122.7(4) . . ?
C93 C92 C91 117.9(4) . . ?
C92 C93 C94 120.2(4) . . ?
C95 C94 C93 118.7(4) . . ?
N1 C95 C94 121.5(3) . . ?
N1 C95 C105 113.6(3) . . ?
C94 C95 C105 124.9(4) . . ?
N2 C101 C102 122.4(3) . . ?
C101 C102 C103 118.9(4) . . ?
C104 C103 C102 119.0(4) . . ?
C103 C104 C105 119.2(4) . . ?
N2 C105 C104 121.9(3) . . ?
N2 C105 C95 114.5(3) . . ?
C104 C105 C95 123.6(3) . . ?

loop_
_geom_bond_atom_site_label_1
_geom_bond_atom_site_label_2
_geom_bond_distance
_geom_bond_site_symmetry_2
_geom_bond_publ_flag
Fe1 O2 1.847(2) . ?
Fe1 O1 1.905(2) . ?
Fe1 N2 2.144(3) . ?
Fe1 N1 2.146(3) . ?
Fe1 Cl1 2.2487(10) . ?
Si1 C51 1.858(4) . ?
Si1 C41 1.876(4) . ?
Si1 C13 1.881(4) . ?
Si1 C31 1.890(4) . ?
Si2 C71 1.870(4) . ?
Si2 C23 1.872(4) . ?
Si2 C81 1.874(4) . ?
Si2 C61 1.880(4) . ?
N1 C91 1.325(4) . ?
N1 C95 1.350(4) . ?
N2 C101 1.334(4) . ?
N2 C105 1.345(4) . ?
O1 C12 1.349(4) . ?
O1S C3S 1.356(7) . ?
O1S C1S 1.405(7) . ?
O2 C22 1.350(4) . ?
C1S C2S 1.480(8) . ?
C3S C4S 1.446(8) . ?
C11 C16 1.401(4) . ?
C11 C12 1.418(5) . ?
C11 C21 1.494(5) . ?
C12 C13 1.409(5) . ?
C13 C14 1.387(5) . ?
C14 C15 1.388(5) . ?
C15 C16 1.376(5) . ?
C21 C26 1.402(4) . ?
C21 C22 1.407(4) . ?
C22 C23 1.414(5) . ?
C23 C24 1.396(5) . ?
C24 C25 1.381(5) . ?
C25 C26 1.376(5) . ?
C31 C32 1.389(5) . ?
C31 C36 1.401(5) . ?
C32 C33 1.396(6) . ?
C33 C34 1.367(7) . ?
C34 C35 1.385(6) . ?
C35 C36 1.379(5) . ?
C41 C42 1.372(5) . ?
C41 C46 1.397(5) . ?
C42 C43 1.392(5) . ?
C43 C44 1.376(5) . ?
C44 C45 1.360(6) . ?
C45 C46 1.365(6) . ?
C51 C56 1.384(5) . ?
C51 C52 1.393(5) . ?
C52 C53 1.386(5) . ?
C53 C54 1.372(5) . ?
C54 C55 1.378(5) . ?
C55 C56 1.396(5) . ?
C61 C66 1.384(5) . ?
C61 C62 1.393(5) . ?
C62 C63 1.380(5) . ?
C63 C64 1.364(6) . ?
C64 C65 1.360(6) . ?
C65 C66 1.391(5) . ?
C71 C76 1.386(5) . ?
C71 C72 1.399(5) . ?
C72 C73 1.408(6) . ?
C73 C74 1.366(7) . ?
C74 C75 1.348(6) . ?
C75 C76 1.385(5) . ?
C81 C82 1.376(5) . ?
C81 C86 1.388(5) . ?
C82 C83 1.398(6) . ?
C83 C84 1.354(7) . ?
C84 C85 1.365(6) . ?
C85 C86 1.376(6) . ?
C91 C92 1.377(5) . ?
C92 C93 1.360(5) . ?
C93 C94 1.384(5) . ?
C94 C95 1.360(5) . ?
C95 C105 1.477(5) . ?
C101 C102 1.373(5) . ?
C102 C103 1.381(5) . ?
C103 C104 1.369(5) . ?
C104 C105 1.378(5) . ?
